data_7051948
loop_
_publ_author_name
'Clark, Thomas E.'
'Makha, Mohamed'
'Sobolev, Alexandre N.'
'Su, Dian'
'Rohrs, Henry'
'Gross, Michael L.'
'Atwood, Jerry L.'
'Raston, Colin L.'

_publ_section_title
;
 Self-organised nano-arrays of p-phosphonic acid functionalised higher
 order calixarenes
;
_journal_issue 9
_journal_name_full 'New Journal of Chemistry'
_journal_page_first 1478
_journal_paper_doi 10.1039/b801256c
_journal_volume 32
_journal_year 2008
_chemical_formula_moiety 'C65 H85 O25 P5'
_chemical_formula_sum 'C65 H85 O25 P5'
_chemical_formula_weight 1421.18
_chemical_name_common P(O)(OEt)2-OAc-Calix(5)
_chemical_name_systematic
;
?
;
_space_group_IT_number 2
_symmetry_cell_setting triclinic
_symmetry_space_group_name_Hall '-P 1'
_symmetry_space_group_name_H-M 'P -1'
_atom_sites_solution_hydrogens geom
_atom_sites_solution_primary direct
_atom_sites_solution_secondary difmap
_audit_creation_method SHELXL-97
_cell_angle_alpha 100.825(3)
_cell_angle_beta 94.164(3)
_cell_angle_gamma 112.261(3)
_cell_formula_units_Z 2
_cell_length_a 12.9938(4)
_cell_length_b 16.3618(5)
_cell_length_c 18.4136(6)
_cell_measurement_reflns_used 10400
_cell_measurement_temperature 100(2)
_cell_measurement_theta_max 66.99
_cell_measurement_theta_min 3.00
_cell_volume 3513.7(2)
_computing_cell_refinement
;
CrysAlis RED, Oxford Diffraction Ltd.,
Version 1.171.32.5 (release 08-05-2007 CrysAlis171 .NET)
(compiled May 8 2007,13:10:02)
;
_computing_data_collection
;
CrysAlis RED, Oxford Diffraction Ltd.,
Version 1.171.32.5 (release 08-05-2007 CrysAlis171 .NET)
(compiled May 8 2007,13:10:02)
;
_computing_data_reduction
;
CrysAlis RED, Oxford Diffraction Ltd.,
Version 1.171.32.5 (release 08-05-2007 CrysAlis171 .NET)
(compiled May 8 2007,13:10:02)
;
_computing_molecular_graphics 'X-Seed 2.0 (Barbour, 2001)'
_computing_publication_material 'SHELXL-97 (Sheldrick, 1997)'
_computing_structure_refinement 'SHELXL-97 (Sheldrick, 1997)'
_computing_structure_solution 'SHELXS-97 (Sheldrick, 1990)'
_diffrn_ambient_temperature 100(2)
_diffrn_detector_area_resol_mean 10.4738
_diffrn_measured_fraction_theta_full 0.985
_diffrn_measured_fraction_theta_max 0.985
_diffrn_measurement_device_type 'Oxford Diffraction Gemini-R Ultra, Ruby CCD'
_diffrn_measurement_method '\w scans'
_diffrn_radiation_monochromator graphite
_diffrn_radiation_source 'Enhance (Cu) X-ray Source'
_diffrn_radiation_type CuK\a
_diffrn_radiation_wavelength 1.54178
_diffrn_reflns_av_R_equivalents 0.0483
_diffrn_reflns_av_sigmaI/netI 0.0599
_diffrn_reflns_limit_h_max 15
_diffrn_reflns_limit_h_min -15
_diffrn_reflns_limit_k_max 19
_diffrn_reflns_limit_k_min -19
_diffrn_reflns_limit_l_max 21
_diffrn_reflns_limit_l_min -21
_diffrn_reflns_number 41009
_diffrn_reflns_theta_full 66.99
_diffrn_reflns_theta_max 66.99
_diffrn_reflns_theta_min 3.00
_exptl_absorpt_coefficient_mu 1.873
_exptl_absorpt_correction_T_max 1.0000
_exptl_absorpt_correction_T_min 0.8806
_exptl_absorpt_correction_type multi-scan
_exptl_absorpt_process_details
;
CrysAlis RED, Oxford Diffraction Ltd.,
Version 1.171.32.5 (release 08-05-2007 CrysAlis171 .NET)
(compiled May 8 2007,13:10:02)
Empirical absorption correction using spherical harmonics,
implemented in SCALE3 ABSPACK scaling algorithm.
;
_exptl_crystal_colour colorless
_exptl_crystal_density_diffrn 1.343
_exptl_crystal_density_meas ?
_exptl_crystal_density_method .
_exptl_crystal_description needle
_exptl_crystal_F_000 1500
_exptl_crystal_size_max 0.24
_exptl_crystal_size_mid 0.06
_exptl_crystal_size_min 0.04
_refine_diff_density_max 1.634
_refine_diff_density_min -1.124
_refine_diff_density_rms 0.085
_refine_ls_extinction_method none
_refine_ls_goodness_of_fit_ref 1.008
_refine_ls_hydrogen_treatment constr
_refine_ls_matrix_type full
_refine_ls_number_parameters 854
_refine_ls_number_reflns 12348
_refine_ls_number_restraints 2
_refine_ls_restrained_S_all 1.010
_refine_ls_R_factor_all 0.1128
_refine_ls_R_factor_gt 0.0731
_refine_ls_shift/su_max 0.000
_refine_ls_shift/su_mean 0.000
_refine_ls_structure_factor_coef Fsqd
_refine_ls_weighting_details 'calc w=1/[\s^2^(Fo^2^)+(0.1450P)^2^+0.0000P] where P=(Fo^2^+2Fc^2^)/3'
_refine_ls_weighting_scheme calc
_refine_ls_wR_factor_gt 0.1995
_refine_ls_wR_factor_ref 0.2280
_reflns_number_gt 7153
_reflns_number_total 12348
_reflns_threshold_expression >2sigma(I)
_cod_data_source_file b801256c.txt
_cod_data_source_block 2d
_cod_depositor_comments
;
The following automatic conversions were performed:
'_symmetry_cell_setting' value 'Triclinic' changed to 'triclinic'
according to '/home/saulius/struct/CIF-dictionaries/cif_core.dic'
dictionary named 'cif_core.dic' version 2.4.1 from 2010-06-29.

Automatic conversion script
Id: cif_fix_enum 1527 2010-12-29 10:47:43Z saulius 
;
_cod_database_code 7051948

loop_
_symmetry_equiv_pos_as_xyz
'x, y, z'
'-x, -y, -z'

loop_
_atom_site_label
_atom_site_type_symbol
_atom_site_fract_x
_atom_site_fract_y
_atom_site_fract_z
_atom_site_U_iso_or_equiv
_atom_site_adp_type
_atom_site_occupancy
_atom_site_symmetry_multiplicity
_atom_site_calc_flag
_atom_site_refinement_flags
_atom_site_disorder_assembly
_atom_site_disorder_group
O1 O 0.1819(2) 0.40387(18) 0.15812(15) 0.0350(6) Uani 1 1 d . . .
C11 C 0.1174(4) 0.3279(3) 0.1008(2) 0.0348(9) Uani 1 1 d . . .
C12 C 0.1284(4) 0.2455(3) 0.0997(2) 0.0395(10) Uani 1 1 d . . .
C13 C 0.0595(4) 0.1697(3) 0.0440(3) 0.0441(10) Uani 1 1 d . . .
H13 H 0.0639 0.1128 0.0429 0.053 Uiso 1 1 calc R . .
C14 C -0.0164(4) 0.1763(3) -0.0105(2) 0.0415(10) Uani 1 1 d . . .
C15 C -0.0251(4) 0.2593(3) -0.0064(2) 0.0387(9) Uani 1 1 d . . .
H15 H -0.0775 0.2636 -0.0427 0.046 Uiso 1 1 calc R . .
C16 C 0.0398(4) 0.3350(3) 0.0486(2) 0.0350(9) Uani 1 1 d . . .
O17 O 0.3340(3) 0.4217(2) 0.10265(18) 0.0460(7) Uani 1 1 d . . .
C17 C 0.2933(4) 0.4490(3) 0.1519(2) 0.0381(10) Uani 1 1 d . . .
C18 C 0.3485(4) 0.5316(3) 0.2141(2) 0.0426(10) Uani 1 1 d . . .
H18A H 0.4276 0.5627 0.2089 0.064 Uiso 1 1 calc R . .
H18B H 0.3443 0.5140 0.2621 0.064 Uiso 1 1 calc R . .
H18C H 0.3100 0.5725 0.2121 0.064 Uiso 1 1 calc R . .
P1 P -0.10222(11) 0.08129(8) -0.08445(7) 0.0468(3) Uani 1 1 d . A .
O11 O -0.1886(3) 0.0986(2) -0.12748(19) 0.0541(8) Uani 1 1 d . . .
O12 O -0.0200(3) 0.0526(3) -0.13000(19) 0.0633(9) Uani 1 1 d . . .
C121 C 0.0296(8) 0.0965(6) -0.1844(5) 0.047(2) Uiso 0.50 1 d P A 1
H12A H 0.0669 0.1628 -0.1630 0.057 Uiso 0.50 1 calc PR A 1
H12B H -0.0290 0.0854 -0.2269 0.057 Uiso 0.50 1 calc PR A 1
C122 C 0.1170(12) 0.0604(10) -0.2123(8) 0.078(3) Uiso 0.50 1 d P A 1
H12C H 0.1494 0.0895 -0.2520 0.117 Uiso 0.50 1 calc PR A 1
H12D H 0.0801 -0.0055 -0.2321 0.117 Uiso 0.50 1 calc PR A 1
H12E H 0.1769 0.0744 -0.1706 0.117 Uiso 0.50 1 calc PR A 1
C12' C -0.0459(16) 0.0137(13) -0.2047(10) 0.111(5) Uiso 0.50 1 d P A 2
H12F H -0.0844 0.0449 -0.2302 0.133 Uiso 0.50 1 calc PR A 2
H12G H -0.0983 -0.0508 -0.2128 0.133 Uiso 0.50 1 calc PR A 2
C12" C 0.0603(16) 0.0193(13) -0.2387(11) 0.110(5) Uiso 0.50 1 d P A 2
H12H H 0.0390 -0.0117 -0.2918 0.166 Uiso 0.50 1 calc PR A 2
H12I H 0.0998 -0.0098 -0.2124 0.166 Uiso 0.50 1 calc PR A 2
H12J H 0.1100 0.0832 -0.2335 0.166 Uiso 0.50 1 calc PR A 2
O13 O -0.1468(3) -0.0034(2) -0.0485(2) 0.0558(9) Uani 1 1 d . . .
C131 C -0.2224(6) -0.0065(4) 0.0052(4) 0.0807(19) Uani 1 1 d . A .
H13A H -0.2738 0.0216 -0.0091 0.097 Uiso 1 1 calc R . .
H13B H -0.1784 0.0292 0.0551 0.097 Uiso 1 1 calc R . .
C132 C -0.2879(8) -0.0983(6) 0.0098(8) 0.162(6) Uani 1 1 d . . .
H13C H -0.3416 -0.0981 0.0445 0.243 Uiso 1 1 calc R A .
H13D H -0.2376 -0.1247 0.0279 0.243 Uiso 1 1 calc R . .
H13E H -0.3290 -0.1345 -0.0400 0.243 Uiso 1 1 calc R . .
C1 C 0.2118(4) 0.2397(3) 0.1580(2) 0.0426(10) Uani 1 1 d . . .
H1A H 0.2047 0.1761 0.1496 0.051 Uiso 1 1 calc R . .
H1B H 0.2889 0.2777 0.1514 0.051 Uiso 1 1 calc R . .
O2 O 0.3929(2) 0.37146(18) 0.27463(15) 0.0384(7) Uani 1 1 d . . .
C21 C 0.2849(4) 0.3319(3) 0.2935(2) 0.0367(9) Uani 1 1 d . . .
C22 C 0.2714(4) 0.3620(3) 0.3665(2) 0.0345(9) Uani 1 1 d . . .
C23 C 0.1622(4) 0.3306(3) 0.3834(2) 0.0372(9) Uani 1 1 d . . .
H23 H 0.1498 0.3505 0.4325 0.045 Uiso 1 1 calc R . .
C24 C 0.0713(4) 0.2706(3) 0.3293(3) 0.0410(10) Uani 1 1 d . . .
C25 C 0.0892(4) 0.2401(3) 0.2572(2) 0.0423(10) Uani 1 1 d . . .
H25 H 0.0269 0.1979 0.2209 0.051 Uiso 1 1 calc R . .
C26 C 0.1961(4) 0.2702(3) 0.2373(2) 0.0391(10) Uani 1 1 d . . .
O27 O 0.4134(3) 0.2391(2) 0.2587(2) 0.0633(10) Uani 1 1 d . . .
C27 C 0.4501(4) 0.3168(3) 0.2551(3) 0.0482(11) Uani 1 1 d . . .
C28 C 0.5534(5) 0.3671(4) 0.2284(3) 0.0577(13) Uani 1 1 d . . .
H28A H 0.5935 0.3277 0.2149 0.087 Uiso 1 1 calc R . .
H28B H 0.6016 0.4201 0.2679 0.087 Uiso 1 1 calc R . .
H28C H 0.5346 0.3872 0.1842 0.087 Uiso 1 1 calc R . .
P2 P -0.06807(10) 0.23747(8) 0.35179(7) 0.0480(3) Uani 1 1 d . . .
O21 O -0.0835(3) 0.3097(2) 0.4048(2) 0.0563(9) Uani 1 1 d . . .
O22 O -0.1495(3) 0.2009(2) 0.2733(2) 0.0569(9) Uani 1 1 d . . .
C221 C -0.1657(6) 0.2651(4) 0.2330(4) 0.0793(19) Uani 1 1 d . . .
H22A H -0.0936 0.3185 0.2394 0.095 Uiso 1 1 calc R . .
H22B H -0.2214 0.2864 0.2542 0.095 Uiso 1 1 calc R . .
C222 C -0.2055(6) 0.2225(5) 0.1525(4) 0.089(2) Uani 1 1 d . . .
H22C H -0.2245 0.2641 0.1278 0.134 Uiso 1 1 calc R . .
H22D H -0.2724 0.1660 0.1464 0.134 Uiso 1 1 calc R . .
H22E H -0.1460 0.2089 0.1300 0.134 Uiso 1 1 calc R . .
O23 O -0.0877(3) 0.1475(2) 0.3780(2) 0.0623(10) Uani 1 1 d . . .
C231 C -0.1828(5) 0.1069(4) 0.4145(4) 0.0793(19) Uani 1 1 d . . .
H23A H -0.2540 0.0883 0.3800 0.095 Uiso 1 1 calc R . .
H23B H -0.1821 0.1513 0.4594 0.095 Uiso 1 1 calc R . .
C232 C -0.1751(7) 0.0268(5) 0.4364(5) 0.100(2) Uani 1 1 d . . .
H23C H -0.2392 -0.0016 0.4612 0.150 Uiso 1 1 calc R . .
H23D H -0.1047 0.0458 0.4708 0.150 Uiso 1 1 calc R . .
H23E H -0.1762 -0.0169 0.3916 0.150 Uiso 1 1 calc R . .
C2 C 0.3718(3) 0.4266(3) 0.4249(2) 0.0350(9) Uani 1 1 d . . .
H2A H 0.4334 0.4052 0.4209 0.042 Uiso 1 1 calc R . .
H2B H 0.3504 0.4238 0.4752 0.042 Uiso 1 1 calc R . .
O3 O 0.2614(2) 0.54279(18) 0.47314(16) 0.0401(7) Uani 1 1 d . . .
C31 C 0.3616(3) 0.5814(3) 0.4451(2) 0.0347(9) Uani 1 1 d . . .
C32 C 0.3989(4) 0.6712(3) 0.4406(2) 0.0367(9) Uani 1 1 d . . .
C33 C 0.4969(4) 0.7073(3) 0.4110(2) 0.0378(9) Uani 1 1 d . . .
H33 H 0.5257 0.7693 0.4088 0.045 Uiso 1 1 calc R . .
C34 C 0.5534(4) 0.6533(3) 0.3845(2) 0.0377(9) Uani 1 1 d . . .
C35 C 0.5121(4) 0.5625(3) 0.3884(2) 0.0371(9) Uani 1 1 d . . .
H35 H 0.5507 0.5260 0.3698 0.045 Uiso 1 1 calc R . .
C36 C 0.4163(3) 0.5249(3) 0.4188(2) 0.0346(9) Uani 1 1 d . . .
O37 O 0.3595(3) 0.5904(3) 0.58970(18) 0.0562(9) Uani 1 1 d . . .
C37 C 0.2708(4) 0.5532(3) 0.5490(3) 0.0426(10) Uani 1 1 d . . .
C38 C 0.1589(5) 0.5158(4) 0.5716(3) 0.0593(14) Uani 1 1 d . . .
H38A H 0.1674 0.5245 0.6262 0.089 Uiso 1 1 calc R . .
H38B H 0.1213 0.4508 0.5480 0.089 Uiso 1 1 calc R . .
H38C H 0.1134 0.5473 0.5557 0.089 Uiso 1 1 calc R . .
P3 P 0.67564(11) 0.69667(8) 0.34182(8) 0.0510(3) Uani 1 1 d . . .
O31 O 0.6793(4) 0.6300(3) 0.2782(2) 0.0728(11) Uani 1 1 d . . .
O32 O 0.6792(3) 0.7874(2) 0.32234(18) 0.0514(8) Uani 1 1 d . . .
C321 C 0.5975(6) 0.7833(4) 0.2599(3) 0.0737(17) Uani 1 1 d . . .
H32A H 0.6242 0.7707 0.2117 0.088 Uiso 1 1 calc R . .
H32B H 0.5236 0.7336 0.2584 0.088 Uiso 1 1 calc R . .
C322 C 0.5858(7) 0.8710(5) 0.2711(4) 0.094(2) Uani 1 1 d . . .
H32C H 0.5358 0.8701 0.2282 0.141 Uiso 1 1 calc R . .
H32D H 0.6600 0.9203 0.2755 0.141 Uiso 1 1 calc R . .
H32E H 0.5539 0.8808 0.3169 0.141 Uiso 1 1 calc R . .
O33 O 0.7760(3) 0.7326(3) 0.4087(3) 0.0737(12) Uani 1 1 d . . .
C331 C 0.8870(5) 0.7361(5) 0.4006(5) 0.096(2) Uani 1 1 d . . .
H33A H 0.9264 0.7401 0.4500 0.115 Uiso 1 1 calc R . .
H33B H 0.8797 0.6789 0.3666 0.115 Uiso 1 1 calc R . .
C332 C 0.9540(6) 0.8111(5) 0.3717(5) 0.097(2) Uani 1 1 d . . .
H33C H 1.0279 0.8095 0.3672 0.146 Uiso 1 1 calc R . .
H33D H 0.9637 0.8681 0.4058 0.146 Uiso 1 1 calc R . .
H33E H 0.9163 0.8071 0.3223 0.146 Uiso 1 1 calc R . .
C3 C 0.3377(4) 0.7312(3) 0.4687(2) 0.0420(10) Uani 1 1 d . . .
H3A H 0.3837 0.7762 0.5149 0.050 Uiso 1 1 calc R . .
H3B H 0.2653 0.6930 0.4820 0.050 Uiso 1 1 calc R . .
O4 O 0.2044(2) 0.64026(17) 0.32549(15) 0.0338(6) Uani 1 1 d . . .
C41 C 0.2436(4) 0.7350(3) 0.3448(2) 0.0365(9) Uani 1 1 d . . .
C42 C 0.2131(4) 0.7790(3) 0.2940(2) 0.0385(9) Uani 1 1 d . . .
C43 C 0.2571(4) 0.8728(3) 0.3127(3) 0.0548(13) Uani 1 1 d . . .
H43 H 0.2396 0.9045 0.2787 0.066 Uiso 1 1 calc R . .
C44 C 0.3269(5) 0.9215(3) 0.3806(3) 0.0645(15) Uani 1 1 d . . .
C45 C 0.3546(4) 0.8756(3) 0.4299(3) 0.0567(13) Uani 1 1 d . . .
H45 H 0.4018 0.9091 0.4764 0.068 Uiso 1 1 calc R . .
C46 C 0.3141(4) 0.7816(3) 0.4121(3) 0.0416(10) Uani 1 1 d . . .
O47 O 0.0443(3) 0.6285(2) 0.3697(2) 0.0575(9) Uani 1 1 d . . .
C47 C 0.1023(4) 0.5925(3) 0.3429(2) 0.0406(10) Uani 1 1 d . . .
C48 C 0.0759(4) 0.4937(3) 0.3243(3) 0.0448(10) Uani 1 1 d . . .
H48A H 0.0021 0.4606 0.3373 0.067 Uiso 1 1 calc R . .
H48B H 0.1336 0.4821 0.3527 0.067 Uiso 1 1 calc R . .
H48C H 0.0747 0.4733 0.2706 0.067 Uiso 1 1 calc R . .
P4 P 0.37446(15) 1.04299(10) 0.41099(11) 0.0801(5) Uani 1 1 d D . .
O41 O 0.4067(4) 1.0806(3) 0.4915(3) 0.0908(15) Uani 1 1 d . . .
O42 O 0.4793(3) 1.0777(4) 0.3725(2) 0.1075(18) Uani 1 1 d D . .
C421 C 0.4612(6) 1.0661(4) 0.2927(3) 0.087(2) Uani 1 1 d D . .
H42A H 0.3973 1.0813 0.2774 0.104 Uiso 1 1 calc R . .
H42B H 0.4435 1.0023 0.2674 0.104 Uiso 1 1 calc R . .
C422 C 0.5656(7) 1.1274(7) 0.2718(7) 0.137(4) Uani 1 1 d . . .
H42C H 0.5538 1.1243 0.2180 0.205 Uiso 1 1 calc R . .
H42D H 0.6270 1.1088 0.2837 0.205 Uiso 1 1 calc R . .
H42E H 0.5852 1.1899 0.2999 0.205 Uiso 1 1 calc R . .
O43 O 0.2772(5) 1.0609(3) 0.3712(3) 0.0981(17) Uani 1 1 d . . .
C431 C 0.2609(6) 1.1428(4) 0.3970(4) 0.0760(18) Uani 1 1 d . . .
H43A H 0.2600 1.1727 0.3551 0.091 Uiso 1 1 calc R . .
H43B H 0.3241 1.1851 0.4367 0.091 Uiso 1 1 calc R . .
C432 C 0.1548(10) 1.1227(7) 0.4265(6) 0.154(5) Uani 1 1 d . . .
H43C H 0.1447 1.1792 0.4436 0.232 Uiso 1 1 calc R . .
H43D H 0.1563 1.0942 0.4686 0.232 Uiso 1 1 calc R . .
H43E H 0.0922 1.0813 0.3870 0.232 Uiso 1 1 calc R . .
C4 C 0.1254(4) 0.7268(3) 0.2253(2) 0.0399(10) Uani 1 1 d . . .
H4A H 0.1107 0.7711 0.2007 0.048 Uiso 1 1 calc R . .
H4B H 0.0546 0.6909 0.2416 0.048 Uiso 1 1 calc R . .
O5 O -0.0120(2) 0.53564(18) 0.17597(15) 0.0370(6) Uani 1 1 d . . .
C51 C 0.0842(3) 0.5724(3) 0.1425(2) 0.0349(9) Uani 1 1 d . . .
C52 C 0.1033(3) 0.5129(3) 0.0851(2) 0.0338(9) Uani 1 1 d . . .
C53 C 0.1994(4) 0.5488(3) 0.0537(2) 0.0382(10) Uani 1 1 d . . .
H53 H 0.2155 0.5108 0.0145 0.046 Uiso 1 1 calc R . .
C54 C 0.2730(4) 0.6399(3) 0.0786(2) 0.0401(10) Uani 1 1 d . . .
C55 C 0.2500(4) 0.6960(3) 0.1354(2) 0.0386(9) Uani 1 1 d . . .
H55 H 0.3005 0.7580 0.1523 0.046 Uiso 1 1 calc R . .
C56 C 0.1546(4) 0.6630(3) 0.1675(2) 0.0371(9) Uani 1 1 d . . .
O57 O -0.1001(3) 0.5993(2) 0.10991(18) 0.0471(7) Uani 1 1 d . . .
C57 C -0.1031(4) 0.5537(3) 0.1539(2) 0.0404(10) Uani 1 1 d . . .
C58 C -0.1993(4) 0.5089(4) 0.1906(3) 0.0513(11) Uani 1 1 d . . .
H58A H -0.2629 0.5229 0.1741 0.077 Uiso 1 1 calc R . .
H58B H -0.1778 0.5311 0.2451 0.077 Uiso 1 1 calc R . .
H58C H -0.2212 0.4431 0.1771 0.077 Uiso 1 1 calc R . .
P5 P 0.39453(10) 0.68456(9) 0.03441(7) 0.0477(3) Uani 1 1 d . . .
O51 O 0.3711(3) 0.6596(3) -0.0471(2) 0.0674(10) Uani 1 1 d . . .
O52 O 0.4476(3) 0.7909(2) 0.0676(2) 0.0584(9) Uani 1 1 d . . .
C521 C 0.4041(6) 0.8494(4) 0.0332(4) 0.0782(19) Uani 1 1 d . . .
H52A H 0.3208 0.8248 0.0270 0.094 Uiso 1 1 calc R . .
H52B H 0.4276 0.8535 -0.0164 0.094 Uiso 1 1 calc R . .
C522 C 0.4579(7) 0.9458(5) 0.0900(5) 0.100(2) Uani 1 1 d . . .
H52C H 0.4303 0.9875 0.0718 0.150 Uiso 1 1 calc R . .
H52D H 0.5401 0.9698 0.0941 0.150 Uiso 1 1 calc R . .
H52E H 0.4365 0.9398 0.1393 0.150 Uiso 1 1 calc R . .
O53 O 0.4805(3) 0.6543(2) 0.07449(18) 0.0517(8) Uani 1 1 d . . .
C531 C 0.5835(5) 0.6594(5) 0.0461(3) 0.0689(15) Uani 1 1 d . . .
H53A H 0.6403 0.7228 0.0599 0.083 Uiso 1 1 calc R . .
H53B H 0.5684 0.6387 -0.0091 0.083 Uiso 1 1 calc R . .
C532 C 0.6253(6) 0.6011(5) 0.0792(4) 0.0812(19) Uani 1 1 d . . .
H53C H 0.6933 0.6014 0.0592 0.122 Uiso 1 1 calc R . .
H53D H 0.5674 0.5389 0.0668 0.122 Uiso 1 1 calc R . .
H53E H 0.6432 0.6238 0.1337 0.122 Uiso 1 1 calc R . .
C5 C 0.0132(4) 0.4180(3) 0.0536(3) 0.0395(10) Uani 1 1 d . . .
H5A H -0.0483 0.4106 0.0839 0.047 Uiso 1 1 calc R . .
H5B H -0.0179 0.4162 0.0024 0.047 Uiso 1 1 calc R . .

loop_
_atom_site_aniso_label
_atom_site_aniso_U_11
_atom_site_aniso_U_22
_atom_site_aniso_U_33
_atom_site_aniso_U_23
_atom_site_aniso_U_13
_atom_site_aniso_U_12
O1 0.0430(16) 0.0334(14) 0.0356(15) 0.0120(12) 0.0036(12) 0.0214(13)
C11 0.045(2) 0.032(2) 0.031(2) 0.0095(17) 0.0040(18) 0.0191(18)
C12 0.054(3) 0.038(2) 0.035(2) 0.0120(18) 0.004(2) 0.026(2)
C13 0.063(3) 0.034(2) 0.044(3) 0.0135(19) 0.005(2) 0.028(2)
C14 0.052(3) 0.040(2) 0.036(2) 0.0109(19) -0.003(2) 0.023(2)
C15 0.047(2) 0.040(2) 0.034(2) 0.0146(19) 0.0003(19) 0.0203(19)
C16 0.044(2) 0.037(2) 0.032(2) 0.0140(18) 0.0080(18) 0.0221(19)
O17 0.0507(18) 0.0507(17) 0.0458(18) 0.0128(14) 0.0120(15) 0.0287(15)
C17 0.046(2) 0.043(2) 0.036(2) 0.0177(19) 0.002(2) 0.026(2)
C18 0.050(3) 0.038(2) 0.043(2) 0.0145(19) 0.001(2) 0.020(2)
P1 0.0607(7) 0.0375(6) 0.0437(7) 0.0098(5) -0.0039(6) 0.0234(5)
O11 0.063(2) 0.0399(16) 0.056(2) 0.0102(15) -0.0126(17) 0.0213(15)
O12 0.075(2) 0.075(2) 0.0417(19) 0.0021(17) -0.0024(17) 0.040(2)
O13 0.073(2) 0.0378(16) 0.058(2) 0.0116(15) -0.0021(18) 0.0265(16)
C131 0.102(5) 0.059(3) 0.090(5) 0.029(3) 0.017(4) 0.037(3)
C132 0.117(7) 0.077(5) 0.323(17) 0.071(8) 0.122(10) 0.046(5)
C1 0.056(3) 0.039(2) 0.040(2) 0.0110(19) -0.002(2) 0.028(2)
O2 0.0490(17) 0.0369(15) 0.0355(16) 0.0129(12) 0.0037(13) 0.0225(13)
C21 0.046(2) 0.0295(19) 0.043(2) 0.0161(18) 0.0023(19) 0.0215(18)
C22 0.048(2) 0.032(2) 0.033(2) 0.0142(17) 0.0016(18) 0.0227(18)
C23 0.049(2) 0.031(2) 0.039(2) 0.0148(18) 0.0039(19) 0.0213(19)
C24 0.046(2) 0.031(2) 0.051(3) 0.0185(19) 0.002(2) 0.0172(19)
C25 0.053(3) 0.034(2) 0.040(2) 0.0135(19) -0.007(2) 0.018(2)
C26 0.056(3) 0.033(2) 0.038(2) 0.0168(18) -0.001(2) 0.027(2)
O27 0.079(3) 0.060(2) 0.077(3) 0.0328(19) 0.020(2) 0.048(2)
C27 0.060(3) 0.062(3) 0.042(3) 0.020(2) 0.010(2) 0.041(3)
C28 0.062(3) 0.078(4) 0.048(3) 0.025(3) 0.015(2) 0.038(3)
P2 0.0468(7) 0.0388(6) 0.0614(8) 0.0210(6) 0.0030(6) 0.0171(5)
O21 0.0506(19) 0.0517(19) 0.072(2) 0.0224(17) 0.0139(17) 0.0224(16)
O22 0.054(2) 0.0405(17) 0.072(2) 0.0207(16) -0.0068(17) 0.0138(15)
C221 0.083(4) 0.047(3) 0.090(5) 0.009(3) -0.025(4) 0.017(3)
C222 0.083(5) 0.110(5) 0.082(5) 0.046(4) 0.009(4) 0.036(4)
O23 0.058(2) 0.0502(19) 0.087(3) 0.0355(19) 0.0094(19) 0.0219(17)
C231 0.068(4) 0.078(4) 0.102(5) 0.056(4) 0.026(4) 0.021(3)
C232 0.124(6) 0.067(4) 0.108(6) 0.050(4) 0.009(5) 0.024(4)
C2 0.041(2) 0.038(2) 0.032(2) 0.0140(17) 0.0035(18) 0.0209(18)
O3 0.0439(16) 0.0364(15) 0.0440(17) 0.0112(13) 0.0058(13) 0.0197(13)
C31 0.039(2) 0.039(2) 0.027(2) 0.0095(17) -0.0017(17) 0.0168(18)
C32 0.044(2) 0.032(2) 0.034(2) 0.0069(17) -0.0009(18) 0.0169(18)
C33 0.047(2) 0.032(2) 0.034(2) 0.0071(17) -0.0043(19) 0.0171(18)
C34 0.039(2) 0.040(2) 0.030(2) 0.0069(17) -0.0041(18) 0.0138(18)
C35 0.040(2) 0.046(2) 0.028(2) 0.0093(18) -0.0015(17) 0.0214(19)
C36 0.041(2) 0.034(2) 0.031(2) 0.0088(17) -0.0043(17) 0.0189(18)
O37 0.067(2) 0.076(2) 0.0373(18) 0.0219(17) 0.0103(18) 0.038(2)
C37 0.059(3) 0.040(2) 0.046(3) 0.022(2) 0.015(2) 0.031(2)
C38 0.071(3) 0.056(3) 0.072(4) 0.030(3) 0.030(3) 0.037(3)
P3 0.0496(7) 0.0486(7) 0.0599(8) 0.0196(6) 0.0158(6) 0.0207(6)
O31 0.085(3) 0.061(2) 0.085(3) 0.028(2) 0.050(2) 0.032(2)
O32 0.0518(19) 0.0483(18) 0.0486(19) 0.0148(15) 0.0058(15) 0.0130(15)
C321 0.091(4) 0.059(3) 0.059(4) 0.025(3) -0.003(3) 0.016(3)
C322 0.101(5) 0.095(5) 0.095(5) 0.040(4) -0.008(4) 0.045(4)
O33 0.0403(19) 0.090(3) 0.101(3) 0.046(2) 0.008(2) 0.0261(19)
C331 0.060(4) 0.076(4) 0.169(8) 0.044(5) 0.018(4) 0.038(3)
C332 0.070(4) 0.081(4) 0.152(8) 0.038(5) 0.046(5) 0.032(4)
C3 0.051(3) 0.037(2) 0.042(2) 0.0100(19) 0.003(2) 0.023(2)
O4 0.0393(15) 0.0272(13) 0.0375(15) 0.0104(11) 0.0051(12) 0.0151(12)
C41 0.043(2) 0.031(2) 0.039(2) 0.0089(18) 0.0071(19) 0.0187(18)
C42 0.044(2) 0.033(2) 0.044(2) 0.0113(18) 0.0071(19) 0.0199(19)
C43 0.061(3) 0.039(2) 0.069(3) 0.021(2) -0.004(3) 0.024(2)
C44 0.074(4) 0.036(2) 0.077(4) 0.006(2) -0.017(3) 0.024(2)
C45 0.061(3) 0.035(2) 0.066(3) 0.009(2) -0.018(3) 0.016(2)
C46 0.042(2) 0.035(2) 0.049(3) 0.0106(19) 0.001(2) 0.0181(19)
O47 0.056(2) 0.0506(19) 0.077(2) 0.0212(17) 0.0293(19) 0.0272(17)
C47 0.045(2) 0.041(2) 0.039(2) 0.0145(19) 0.005(2) 0.018(2)
C48 0.054(3) 0.034(2) 0.044(3) 0.0117(19) -0.003(2) 0.015(2)
P4 0.0825(11) 0.0400(7) 0.1076(14) 0.0101(8) -0.0226(10) 0.0235(7)
O41 0.102(3) 0.052(2) 0.099(3) -0.016(2) -0.037(3) 0.035(2)
O42 0.136(5) 0.147(5) 0.077(3) 0.037(3) 0.006(3) 0.093(4)
C421 0.096(5) 0.056(3) 0.123(6) 0.042(4) 0.023(4) 0.034(3)
C422 0.105(6) 0.136(7) 0.240(12) 0.125(9) 0.085(7) 0.077(6)
O43 0.133(4) 0.056(2) 0.107(4) -0.002(2) -0.024(3) 0.057(3)
C431 0.083(4) 0.048(3) 0.104(5) 0.019(3) 0.000(4) 0.035(3)
C432 0.230(13) 0.165(10) 0.184(11) 0.120(9) 0.117(10) 0.154(10)
C4 0.049(2) 0.035(2) 0.043(2) 0.0132(19) 0.006(2) 0.0232(19)
O5 0.0430(16) 0.0369(14) 0.0382(16) 0.0136(12) 0.0068(13) 0.0215(13)
C51 0.040(2) 0.039(2) 0.038(2) 0.0185(18) 0.0063(18) 0.0245(18)
C52 0.045(2) 0.038(2) 0.031(2) 0.0145(17) 0.0012(18) 0.0285(19)
C53 0.047(2) 0.050(2) 0.032(2) 0.0150(19) 0.0067(19) 0.033(2)
C54 0.043(2) 0.048(2) 0.040(2) 0.021(2) 0.0036(19) 0.025(2)
C55 0.042(2) 0.040(2) 0.040(2) 0.0167(19) 0.0019(19) 0.0207(19)
C56 0.045(2) 0.039(2) 0.035(2) 0.0147(18) 0.0008(18) 0.0239(19)
O57 0.0466(18) 0.0576(19) 0.0498(18) 0.0219(16) 0.0072(14) 0.0302(15)
C57 0.044(2) 0.040(2) 0.040(2) 0.007(2) 0.0006(19) 0.0227(19)
C58 0.049(3) 0.065(3) 0.050(3) 0.019(2) 0.015(2) 0.029(2)
P5 0.0459(7) 0.0643(8) 0.0440(7) 0.0245(6) 0.0104(5) 0.0278(6)
O51 0.061(2) 0.098(3) 0.049(2) 0.031(2) 0.0133(17) 0.030(2)
O52 0.055(2) 0.061(2) 0.074(2) 0.0389(19) 0.0179(18) 0.0274(17)
C521 0.085(4) 0.080(4) 0.100(5) 0.056(4) 0.028(4) 0.046(4)
C522 0.105(6) 0.073(4) 0.132(7) 0.036(5) 0.017(5) 0.041(4)
O53 0.0502(19) 0.069(2) 0.0487(19) 0.0211(16) 0.0121(15) 0.0329(17)
C531 0.059(3) 0.101(4) 0.063(4) 0.021(3) 0.017(3) 0.047(3)
C532 0.082(4) 0.124(6) 0.063(4) 0.016(4) 0.009(3) 0.072(4)
C5 0.045(2) 0.038(2) 0.044(2) 0.0129(19) 0.0026(19) 0.0250(19)

loop_
_atom_type_symbol
_atom_type_description
_atom_type_scat_dispersion_real
_atom_type_scat_dispersion_imag
_atom_type_scat_source
C C 0.0181 0.0091 'International Tables Vol C Tables 4.2.6.8 and 6.1.1.4'
H H 0.0000 0.0000 'International Tables Vol C Tables 4.2.6.8 and 6.1.1.4'
O O 0.0492 0.0322 'International Tables Vol C Tables 4.2.6.8 and 6.1.1.4'
P P 0.2955 0.4335 'International Tables Vol C Tables 4.2.6.8 and 6.1.1.4'

loop_
_geom_angle_atom_site_label_1
_geom_angle_atom_site_label_2
_geom_angle_atom_site_label_3
_geom_angle
_geom_angle_site_symmetry_1
_geom_angle_site_symmetry_3
_geom_angle_publ_flag
C17 O1 C11 116.9(3) . . ?
C16 C11 O1 118.9(3) . . ?
C16 C11 C12 122.0(4) . . ?
O1 C11 C12 119.0(3) . . ?
C13 C12 C11 117.9(4) . . ?
C13 C12 C1 121.4(4) . . ?
C11 C12 C1 120.6(4) . . ?
C12 C13 C14 120.8(4) . . ?
C15 C14 C13 118.9(4) . . ?
C15 C14 P1 119.3(3) . . ?
C13 C14 P1 121.8(3) . . ?
C16 C15 C14 121.8(4) . . ?
C15 C16 C11 118.4(4) . . ?
C15 C16 C5 117.3(4) . . ?
C11 C16 C5 124.0(4) . . ?
O17 C17 O1 121.5(4) . . ?
O17 C17 C18 127.9(4) . . ?
O1 C17 C18 110.6(4) . . ?
O11 P1 O12 116.3(2) . . ?
O11 P1 O13 115.9(2) . . ?
O12 P1 O13 97.3(2) . . ?
O11 P1 C14 112.76(19) . . ?
O12 P1 C14 106.4(2) . . ?
O13 P1 C14 106.67(19) . . ?
C12' O12 C121 56.2(9) . . ?
C12' O12 P1 123.0(8) . . ?
C121 O12 P1 122.2(5) . . ?
O12 C121 C122 109.6(8) . . ?
O12 C12' C12" 111.2(14) . . ?
C131 O13 P1 119.6(3) . . ?
O13 C131 C132 111.7(6) . . ?
C26 C1 C12 113.7(4) . . ?
C27 O2 C21 118.5(3) . . ?
C22 C21 C26 123.9(4) . . ?
C22 C21 O2 117.0(4) . . ?
C26 C21 O2 119.0(4) . . ?
C21 C22 C23 117.2(4) . . ?
C21 C22 C2 120.9(4) . . ?
C23 C22 C2 121.8(4) . . ?
C24 C23 C22 121.1(4) . . ?
C23 C24 C25 119.7(4) . . ?
C23 C24 P2 119.5(4) . . ?
C25 C24 P2 120.7(3) . . ?
C26 C25 C24 121.5(4) . . ?
C25 C26 C21 116.6(4) . . ?
C25 C26 C1 120.1(4) . . ?
C21 C26 C1 123.2(4) . . ?
O27 C27 O2 121.7(4) . . ?
O27 C27 C28 128.1(4) . . ?
O2 C27 C28 110.2(4) . . ?
O21 P2 O23 116.4(2) . . ?
O21 P2 O22 115.0(2) . . ?
O23 P2 O22 102.2(2) . . ?
O21 P2 C24 113.3(2) . . ?
O23 P2 C24 103.03(19) . . ?
O22 P2 C24 105.4(2) . . ?
C221 O22 P2 119.9(3) . . ?
O22 C221 C222 110.9(5) . . ?
C231 O23 P2 121.0(3) . . ?
O23 C231 C232 108.5(6) . . ?
C22 C2 C36 114.8(3) . . ?
C37 O3 C31 116.3(3) . . ?
C32 C31 O3 119.1(4) . . ?
C32 C31 C36 123.1(4) . . ?
O3 C31 C36 117.7(3) . . ?
C31 C32 C33 118.0(4) . . ?
C31 C32 C3 122.3(4) . . ?
C33 C32 C3 119.7(3) . . ?
C32 C33 C34 120.5(4) . . ?
C33 C34 C35 120.0(4) . . ?
C33 C34 P3 121.3(3) . . ?
C35 C34 P3 118.7(3) . . ?
C36 C35 C34 121.1(4) . . ?
C35 C36 C31 117.3(4) . . ?
C35 C36 C2 121.6(4) . . ?
C31 C36 C2 121.1(4) . . ?
O37 C37 O3 122.6(4) . . ?
O37 C37 C38 126.6(4) . . ?
O3 C37 C38 110.7(4) . . ?
O31 P3 O33 115.9(3) . . ?
O31 P3 O32 114.3(2) . . ?
O33 P3 O32 102.3(2) . . ?
O31 P3 C34 112.5(2) . . ?
O33 P3 C34 103.8(2) . . ?
O32 P3 C34 106.83(19) . . ?
C321 O32 P3 119.6(3) . . ?
C322 C321 O32 109.1(5) . . ?
C331 O33 P3 124.0(5) . . ?
C332 C331 O33 113.4(5) . . ?
C32 C3 C46 113.8(4) . . ?
C47 O4 C41 116.9(3) . . ?
C46 C41 O4 118.6(3) . . ?
C46 C41 C42 122.6(4) . . ?
O4 C41 C42 118.8(4) . . ?
C43 C42 C41 117.8(4) . . ?
C43 C42 C4 120.2(4) . . ?
C41 C42 C4 121.7(4) . . ?
C42 C43 C44 120.8(4) . . ?
C45 C44 C43 119.9(4) . . ?
C45 C44 P4 117.9(4) . . ?
C43 C44 P4 122.0(4) . . ?
C46 C45 C44 120.8(5) . . ?
C41 C46 C45 118.1(4) . . ?
C41 C46 C3 121.1(4) . . ?
C45 C46 C3 120.6(4) . . ?
O47 C47 O4 122.5(4) . . ?
O47 C47 C48 126.8(4) . . ?
O4 C47 C48 110.8(4) . . ?
O41 P4 O42 109.2(3) . . ?
O41 P4 O43 116.7(3) . . ?
O42 P4 O43 109.1(3) . . ?
O41 P4 C44 116.0(3) . . ?
O42 P4 C44 102.4(3) . . ?
O43 P4 C44 102.3(3) . . ?
C421 O42 P4 117.6(4) . . ?
O42 C421 C422 107.7(6) . . ?
C431 O43 P4 121.4(4) . . ?
O43 C431 C432 110.4(6) . . ?
C42 C4 C56 116.1(4) . . ?
C57 O5 C51 116.3(3) . . ?
C56 C51 C52 123.4(4) . . ?
C56 C51 O5 119.6(4) . . ?
C52 C51 O5 117.0(4) . . ?
C53 C52 C51 116.8(4) . . ?
C53 C52 C5 123.0(4) . . ?
C51 C52 C5 119.7(4) . . ?
C52 C53 C54 121.0(4) . . ?
C55 C54 C53 120.0(4) . . ?
C55 C54 P5 120.4(3) . . ?
C53 C54 P5 119.6(3) . . ?
C56 C55 C54 120.6(4) . . ?
C55 C56 C51 118.2(4) . . ?
C55 C56 C4 120.1(4) . . ?
C51 C56 C4 121.6(4) . . ?
O57 C57 O5 121.8(4) . . ?
O57 C57 C58 127.1(4) . . ?
O5 C57 C58 111.1(4) . . ?
O51 P5 O53 117.9(2) . . ?
O51 P5 O52 113.1(2) . . ?
O53 P5 O52 102.0(2) . . ?
O51 P5 C54 114.1(2) . . ?
O53 P5 C54 102.10(18) . . ?
O52 P5 C54 106.0(2) . . ?
C521 O52 P5 119.6(4) . . ?
O52 C521 C522 105.0(5) . . ?
C531 O53 P5 121.6(3) . . ?
O53 C531 C532 108.0(5) . . ?
C16 C5 C52 121.3(3) . . ?

loop_
_geom_bond_atom_site_label_1
_geom_bond_atom_site_label_2
_geom_bond_distance
_geom_bond_site_symmetry_2
_geom_bond_publ_flag
O1 C17 1.377(5) . ?
O1 C11 1.398(5) . ?
C11 C16 1.393(6) . ?
C11 C12 1.406(5) . ?
C12 C13 1.393(6) . ?
C12 C1 1.510(6) . ?
C13 C14 1.403(6) . ?
C14 C15 1.394(6) . ?
C14 P1 1.785(5) . ?
C15 C16 1.373(6) . ?
C16 C5 1.512(5) . ?
O17 C17 1.183(5) . ?
C17 C18 1.489(6) . ?
P1 O11 1.471(3) . ?
P1 O12 1.558(4) . ?
P1 O13 1.577(3) . ?
O12 C12' 1.360(18) . ?
O12 C121 1.396(10) . ?
C121 C122 1.542(17) . ?
C12' C12" 1.54(2) . ?
O13 C131 1.438(8) . ?
C131 C132 1.441(10) . ?
C1 C26 1.507(6) . ?
O2 C27 1.380(5) . ?
O2 C21 1.406(5) . ?
C21 C22 1.390(6) . ?
C21 C26 1.405(6) . ?
C22 C23 1.394(6) . ?
C22 C2 1.517(6) . ?
C23 C24 1.391(6) . ?
C24 C25 1.396(7) . ?
C24 P2 1.787(5) . ?
C25 C26 1.389(7) . ?
O27 C27 1.195(6) . ?
C27 C28 1.461(7) . ?
P2 O21 1.471(4) . ?
P2 O23 1.569(3) . ?
P2 O22 1.594(4) . ?
O22 C221 1.462(7) . ?
C221 C222 1.475(9) . ?
O23 C231 1.445(7) . ?
C231 C232 1.476(8) . ?
C2 C36 1.519(5) . ?
O3 C37 1.365(5) . ?
O3 C31 1.399(5) . ?
C31 C32 1.382(6) . ?
C31 C36 1.405(6) . ?
C32 C33 1.385(6) . ?
C32 C3 1.524(6) . ?
C33 C34 1.393(6) . ?
C34 C35 1.393(6) . ?
C34 P3 1.784(4) . ?
C35 C36 1.376(6) . ?
O37 C37 1.197(6) . ?
C37 C38 1.474(7) . ?
P3 O31 1.460(4) . ?
P3 O33 1.574(4) . ?
P3 O32 1.576(3) . ?
O32 C321 1.480(7) . ?
C321 C322 1.478(9) . ?
O33 C331 1.442(7) . ?
C331 C332 1.432(10) . ?
C3 C46 1.526(6) . ?
O4 C47 1.358(5) . ?
O4 C41 1.399(5) . ?
C41 C46 1.380(6) . ?
C41 C42 1.402(6) . ?
C42 C43 1.382(6) . ?
C42 C4 1.509(6) . ?
C43 C44 1.390(8) . ?
C44 C45 1.389(7) . ?
C44 P4 1.803(5) . ?
C45 C46 1.387(6) . ?
O47 C47 1.199(5) . ?
C47 C48 1.484(6) . ?
P4 O41 1.457(5) . ?
P4 O42 1.545(5) . ?
P4 O43 1.563(5) . ?
O42 C421 1.435(7) . ?
C421 C422 1.478(10) . ?
O43 C431 1.435(7) . ?
C431 C432 1.461(11) . ?
C4 C56 1.519(6) . ?
O5 C57 1.376(5) . ?
O5 C51 1.409(5) . ?
C51 C56 1.378(6) . ?
C51 C52 1.400(6) . ?
C52 C53 1.384(6) . ?
C52 C5 1.518(6) . ?
C53 C54 1.395(6) . ?
C54 C55 1.385(6) . ?
C54 P5 1.797(4) . ?
C55 C56 1.377(6) . ?
O57 C57 1.194(5) . ?
C57 C58 1.473(7) . ?
P5 O51 1.457(4) . ?
P5 O53 1.573(3) . ?
P5 O52 1.584(4) . ?
O52 C521 1.490(6) . ?
C521 C522 1.585(10) . ?
O53 C531 1.451(6) . ?
C531 C532 1.463(8) . ?

loop_
_geom_torsion_atom_site_label_1
_geom_torsion_atom_site_label_2
_geom_torsion_atom_site_label_3
_geom_torsion_atom_site_label_4
_geom_torsion
_geom_torsion_site_symmetry_1
_geom_torsion_site_symmetry_2
_geom_torsion_site_symmetry_3
_geom_torsion_site_symmetry_4
_geom_torsion_publ_flag
C17 O1 C11 C16 -105.4(4) . . . . ?
C17 O1 C11 C12 77.9(4) . . . . ?
C16 C11 C12 C13 0.5(6) . . . . ?
O1 C11 C12 C13 177.1(4) . . . . ?
C16 C11 C12 C1 -178.8(4) . . . . ?
O1 C11 C12 C1 -2.2(6) . . . . ?
C11 C12 C13 C14 1.7(7) . . . . ?
C1 C12 C13 C14 -179.0(4) . . . . ?
C12 C13 C14 C15 -2.5(7) . . . . ?
C12 C13 C14 P1 177.8(4) . . . . ?
C13 C14 C15 C16 1.2(7) . . . . ?
P1 C14 C15 C16 -179.1(3) . . . . ?
C14 C15 C16 C11 1.0(6) . . . . ?
C14 C15 C16 C5 -172.5(4) . . . . ?
O1 C11 C16 C15 -178.4(4) . . . . ?
C12 C11 C16 C15 -1.9(6) . . . . ?
O1 C11 C16 C5 -5.4(6) . . . . ?
C12 C11 C16 C5 171.2(4) . . . . ?
C11 O1 C17 O17 -4.3(5) . . . . ?
C11 O1 C17 C18 176.1(3) . . . . ?
C15 C14 P1 O11 -9.4(5) . . . . ?
C13 C14 P1 O11 170.3(4) . . . . ?
C15 C14 P1 O12 119.1(4) . . . . ?
C13 C14 P1 O12 -61.2(4) . . . . ?
C15 C14 P1 O13 -137.8(4) . . . . ?
C13 C14 P1 O13 41.9(4) . . . . ?
O11 P1 O12 C12' -23.4(10) . . . . ?
O13 P1 O12 C12' 100.3(10) . . . . ?
C14 P1 O12 C12' -149.9(10) . . . . ?
O11 P1 O12 C121 44.6(6) . . . . ?
O13 P1 O12 C121 168.3(6) . . . . ?
C14 P1 O12 C121 -81.8(6) . . . . ?
C12' O12 C121 C122 -76.1(12) . . . . ?
P1 O12 C121 C122 173.1(7) . . . . ?
C121 O12 C12' C12" 53.5(12) . . . . ?
P1 O12 C12' C12" 162.8(10) . . . . ?
O11 P1 O13 C131 -60.7(5) . . . . ?
O12 P1 O13 C131 175.3(4) . . . . ?
C14 P1 O13 C131 65.8(5) . . . . ?
P1 O13 C131 C132 157.1(7) . . . . ?
C13 C12 C1 C26 -123.5(4) . . . . ?
C11 C12 C1 C26 55.8(6) . . . . ?
C27 O2 C21 C22 115.9(4) . . . . ?
C27 O2 C21 C26 -68.7(4) . . . . ?
C26 C21 C22 C23 -2.1(5) . . . . ?
O2 C21 C22 C23 173.1(3) . . . . ?
C26 C21 C22 C2 178.1(3) . . . . ?
O2 C21 C22 C2 -6.7(5) . . . . ?
C21 C22 C23 C24 0.9(5) . . . . ?
C2 C22 C23 C24 -179.2(3) . . . . ?
C22 C23 C24 C25 0.8(5) . . . . ?
C22 C23 C24 P2 -176.2(3) . . . . ?
C23 C24 C25 C26 -1.6(5) . . . . ?
P2 C24 C25 C26 175.4(3) . . . . ?
C24 C25 C26 C21 0.6(5) . . . . ?
C24 C25 C26 C1 -176.9(3) . . . . ?
C22 C21 C26 C25 1.3(5) . . . . ?
O2 C21 C26 C25 -173.8(3) . . . . ?
C22 C21 C26 C1 178.7(3) . . . . ?
O2 C21 C26 C1 3.6(5) . . . . ?
C12 C1 C26 C25 46.2(5) . . . . ?
C12 C1 C26 C21 -131.1(4) . . . . ?
C21 O2 C27 O27 -5.0(6) . . . . ?
C21 O2 C27 C28 172.8(4) . . . . ?
C23 C24 P2 O21 33.3(4) . . . . ?
C25 C24 P2 O21 -143.8(3) . . . . ?
C23 C24 P2 O23 -93.4(3) . . . . ?
C25 C24 P2 O23 89.6(3) . . . . ?
C23 C24 P2 O22 159.9(3) . . . . ?
C25 C24 P2 O22 -17.2(3) . . . . ?
O21 P2 O22 C221 46.4(5) . . . . ?
O23 P2 O22 C221 173.5(4) . . . . ?
C24 P2 O22 C221 -79.1(5) . . . . ?
P2 O22 C221 C222 158.1(4) . . . . ?
O21 P2 O23 C231 43.8(5) . . . . ?
O22 P2 O23 C231 -82.4(5) . . . . ?
C24 P2 O23 C231 168.4(5) . . . . ?
P2 O23 C231 C232 -176.7(5) . . . . ?
C21 C22 C2 C36 77.0(5) . . . . ?
C23 C22 C2 C36 -102.9(4) . . . . ?
C37 O3 C31 C32 -87.3(4) . . . . ?
C37 O3 C31 C36 96.2(4) . . . . ?
O3 C31 C32 C33 -178.5(3) . . . . ?
C36 C31 C32 C33 -2.2(6) . . . . ?
O3 C31 C32 C3 3.0(6) . . . . ?
C36 C31 C32 C3 179.4(4) . . . . ?
C31 C32 C33 C34 2.0(6) . . . . ?
C3 C32 C33 C34 -179.5(4) . . . . ?
C32 C33 C34 C35 -0.7(6) . . . . ?
C32 C33 C34 P3 176.8(3) . . . . ?
C33 C34 C35 C36 -0.6(6) . . . . ?
P3 C34 C35 C36 -178.1(3) . . . . ?
C34 C35 C36 C31 0.5(6) . . . . ?
C34 C35 C36 C2 -178.7(4) . . . . ?
C32 C31 C36 C35 0.9(6) . . . . ?
O3 C31 C36 C35 177.3(3) . . . . ?
C32 C31 C36 C2 -179.9(4) . . . . ?
O3 C31 C36 C2 -3.5(5) . . . . ?
C22 C2 C36 C35 -102.7(4) . . . . ?
C22 C2 C36 C31 78.2(5) . . . . ?
C31 O3 C37 O37 -2.6(5) . . . . ?
C31 O3 C37 C38 175.6(3) . . . . ?
C33 C34 P3 O31 -141.4(4) . . . . ?
C35 C34 P3 O31 36.1(4) . . . . ?
C33 C34 P3 O33 92.4(4) . . . . ?
C35 C34 P3 O33 -90.1(4) . . . . ?
C33 C34 P3 O32 -15.2(4) . . . . ?
C35 C34 P3 O32 162.3(3) . . . . ?
O31 P3 O32 C321 52.8(5) . . . . ?
O33 P3 O32 C321 178.9(4) . . . . ?
C34 P3 O32 C321 -72.3(4) . . . . ?
P3 O32 C321 C322 157.5(5) . . . . ?
O31 P3 O33 C331 27.1(5) . . . . ?
O32 P3 O33 C331 -97.9(5) . . . . ?
C34 P3 O33 C331 151.1(4) . . . . ?
P3 O33 C331 C332 78.1(8) . . . . ?
C31 C32 C3 C46 -130.0(4) . . . . ?
C33 C32 C3 C46 51.6(5) . . . . ?
C47 O4 C41 C46 94.7(5) . . . . ?
C47 O4 C41 C42 -87.6(5) . . . . ?
C46 C41 C42 C43 0.6(7) . . . . ?
O4 C41 C42 C43 -176.9(4) . . . . ?
C46 C41 C42 C4 -172.7(4) . . . . ?
O4 C41 C42 C4 9.7(6) . . . . ?
C41 C42 C43 C44 -1.7(8) . . . . ?
C4 C42 C43 C44 171.7(5) . . . . ?
C42 C43 C44 C45 1.2(9) . . . . ?
C42 C43 C44 P4 -173.7(4) . . . . ?
C43 C44 C45 C46 0.5(9) . . . . ?
P4 C44 C45 C46 175.6(4) . . . . ?
O4 C41 C46 C45 178.5(4) . . . . ?
C42 C41 C46 C45 1.0(7) . . . . ?
O4 C41 C46 C3 -7.5(6) . . . . ?
C42 C41 C46 C3 174.9(4) . . . . ?
C44 C45 C46 C41 -1.5(8) . . . . ?
C44 C45 C46 C3 -175.5(5) . . . . ?
C32 C3 C46 C41 64.0(6) . . . . ?
C32 C3 C46 C45 -122.1(5) . . . . ?
C41 O4 C47 O47 4.2(6) . . . . ?
C41 O4 C47 C48 -175.7(3) . . . . ?
C45 C44 P4 O41 -18.8(6) . . . . ?
C43 C44 P4 O41 156.2(5) . . . . ?
C45 C44 P4 O42 100.0(5) . . . . ?
C43 C44 P4 O42 -85.0(6) . . . . ?
C45 C44 P4 O43 -147.0(5) . . . . ?
C43 C44 P4 O43 28.0(6) . . . . ?
O41 P4 O42 C421 -165.7(4) . . . . ?
O43 P4 O42 C421 -37.0(5) . . . . ?
C44 P4 O42 C421 70.9(5) . . . . ?
P4 O42 C421 C422 162.8(5) . . . . ?
O41 P4 O43 C431 32.4(7) . . . . ?
O42 P4 O43 C431 -92.0(6) . . . . ?
C44 P4 O43 C431 160.1(5) . . . . ?
P4 O43 C431 C432 -113.6(7) . . . . ?
C43 C42 C4 C56 122.4(5) . . . . ?
C41 C42 C4 C56 -64.4(5) . . . . ?
C57 O5 C51 C56 78.2(5) . . . . ?
C57 O5 C51 C52 -102.3(4) . . . . ?
C56 C51 C52 C53 1.0(5) . . . . ?
O5 C51 C52 C53 -178.4(3) . . . . ?
C56 C51 C52 C5 -171.2(3) . . . . ?
O5 C51 C52 C5 9.4(5) . . . . ?
C51 C52 C53 C54 0.1(5) . . . . ?
C5 C52 C53 C54 172.0(3) . . . . ?
C52 C53 C54 C55 -0.4(6) . . . . ?
C52 C53 C54 P5 -178.1(3) . . . . ?
C53 C54 C55 C56 -0.2(6) . . . . ?
P5 C54 C55 C56 177.4(3) . . . . ?
C54 C55 C56 C51 1.2(6) . . . . ?
C54 C55 C56 C4 -175.2(4) . . . . ?
C52 C51 C56 C55 -1.7(6) . . . . ?
O5 C51 C56 C55 177.8(3) . . . . ?
C52 C51 C56 C4 174.7(3) . . . . ?
O5 C51 C56 C4 -5.9(5) . . . . ?
C42 C4 C56 C55 -58.2(5) . . . . ?
C42 C4 C56 C51 125.5(4) . . . . ?
C51 O5 C57 O57 -1.3(6) . . . . ?
C51 O5 C57 C58 177.9(4) . . . . ?
C55 C54 P5 O51 -131.2(4) . . . . ?
C53 C54 P5 O51 46.5(4) . . . . ?
C55 C54 P5 O53 100.4(3) . . . . ?
C53 C54 P5 O53 -81.9(3) . . . . ?
C55 C54 P5 O52 -6.1(4) . . . . ?
C53 C54 P5 O52 171.6(3) . . . . ?
O51 P5 O52 C521 40.5(4) . . . . ?
O53 P5 O52 C521 168.2(4) . . . . ?
C54 P5 O52 C521 -85.3(4) . . . . ?
P5 O52 C521 C522 168.7(4) . . . . ?
O51 P5 O53 C531 41.2(5) . . . . ?
O52 P5 O53 C531 -83.3(4) . . . . ?
C54 P5 O53 C531 167.2(4) . . . . ?
P5 O53 C531 C532 -162.0(4) . . . . ?
C15 C16 C5 C52 -152.5(4) . . . . ?
C11 C16 C5 C52 34.4(6) . . . . ?
C53 C52 C5 C16 60.9(5) . . . . ?
C51 C52 C5 C16 -127.4(4) . . . . ?
